data_4117526
loop_
_publ_author_name
'Axel Kirste'
'Bernd Elsler'
'Gregor Schnakenburg'
'Siegfried R. Waldvogel'

_publ_contact_author_address
;      Institut f\"ur Organische Chemie
       Johannes Gutenberg-Universit\"at Mainz
       Duesbergweg 10-14
       D-55128 Mainz
       Germany
;
_publ_contact_author_email waldvogel@uni-mainz.de
_publ_contact_author_fax '049 6131 39-26777'
_publ_contact_author_name 'Waldvogel, Siegfried R.'
_publ_contact_author_phone '049 6131 39-26069'
_publ_section_title
;
 Efficient Anodic and Direct Phenol-Arene C,C Cross-Coupling: The Benign
 Role of Water or Methanol
;
_journal_name_full 'Journal of the American Chemical Society'
_journal_page_first 3571
_journal_page_last 3576
_journal_paper_doi 10.1021/ja211005g
_journal_volume 134
_journal_year 2012
_chemical_formula_moiety 'C16 H17 Br O4'
_chemical_formula_sum 'C16 H17 Br O4'
_chemical_formula_weight 353.21
_chemical_name_systematic
; 
 ? 
;
_space_group_IT_number 15
_symmetry_cell_setting monoclinic
_symmetry_space_group_name_Hall '-C 2yc'
_symmetry_space_group_name_H-M 'C 1 2/c 1'
_atom_sites_solution_hydrogens geom
_atom_sites_solution_primary direct
_atom_sites_solution_secondary difmap
_audit_creation_method SHELXL-97
_cell_angle_alpha 90.00
_cell_angle_beta 131.512(2)
_cell_angle_gamma 90.00
_cell_formula_units_Z 8
_cell_length_a 20.8718(5)
_cell_length_b 12.2563(3)
_cell_length_c 15.6088(4)
_cell_measurement_reflns_used 18776
_cell_measurement_temperature 123(2)
_cell_measurement_theta_max 29.50
_cell_measurement_theta_min 3.75
_cell_volume 2989.95(16)
_computing_cell_refinement 'STOE X-AREA'
_computing_data_collection 'STOE X-AREA'
_computing_data_reduction 'STOE X-RED'
_computing_molecular_graphics 'DIAMOND (Brandenburg, 1999)'
_computing_publication_material 'SHELXL97 (Sheldrick, 1997)'
_computing_structure_refinement 'SHELXL-97 (Sheldrick, 1997)'
_computing_structure_solution 'SHELXS-97 (Sheldrick, 1997)'
_diffrn_ambient_temperature 123(2)
_diffrn_detector 'image plate (34 cm diameter)'
_diffrn_detector_area_resol_mean 6.67
_diffrn_detector_type STOE
_diffrn_measured_fraction_theta_full 0.997
_diffrn_measured_fraction_theta_max 0.997
_diffrn_measurement_details ' 360 frames, detector distance = 100 mm'
_diffrn_measurement_device '2-circle goniometer'
_diffrn_measurement_device_type 'STOE IPDS 2T'
_diffrn_measurement_method 'rotation method'
_diffrn_radiation_collimation '0.5 mm diameter, monocapillary'
_diffrn_radiation_monochromator 'plane graphite'
_diffrn_radiation_polarisn_norm 0
_diffrn_radiation_type 'Mo K\a'
_diffrn_radiation_wavelength 0.71073
_diffrn_reflns_av_R_equivalents 0.0660
_diffrn_reflns_av_sigmaI/netI 0.0250
_diffrn_reflns_limit_h_max 27
_diffrn_reflns_limit_h_min -27
_diffrn_reflns_limit_k_max 16
_diffrn_reflns_limit_k_min -16
_diffrn_reflns_limit_l_max 20
_diffrn_reflns_limit_l_min -20
_diffrn_reflns_number 34519
_diffrn_reflns_theta_full 27.99
_diffrn_reflns_theta_max 27.99
_diffrn_reflns_theta_min 3.75
_diffrn_source 'sealed X-ray tube, 12 x 0.4 mm long-fine focus'
_diffrn_source_current 40
_diffrn_source_power 2.00
_diffrn_source_voltage 50
_exptl_absorpt_coefficient_mu 2.762
_exptl_absorpt_correction_T_max 0.4045
_exptl_absorpt_correction_T_min 0.2880
_exptl_absorpt_correction_type integration
_exptl_crystal_colour colourless
_exptl_crystal_density_diffrn 1.569
_exptl_crystal_description block
_exptl_crystal_F_000 1440
_exptl_crystal_size_max 0.60
_exptl_crystal_size_mid 0.48
_exptl_crystal_size_min 0.40
_refine_diff_density_max 0.417
_refine_diff_density_min -0.583
_refine_diff_density_rms 0.058
_refine_ls_extinction_coef 0.00124(17)
_refine_ls_extinction_expression Fc^*^=kFc[1+0.001xFc^2^\l^3^/sin(2\q)]^-1/4^
_refine_ls_extinction_method SHELXL
_refine_ls_goodness_of_fit_ref 1.057
_refine_ls_hydrogen_treatment constr
_refine_ls_matrix_type full
_refine_ls_number_parameters 196
_refine_ls_number_reflns 3604
_refine_ls_number_restraints 0
_refine_ls_restrained_S_all 1.057
_refine_ls_R_factor_all 0.0289
_refine_ls_R_factor_gt 0.0258
_refine_ls_shift/su_max 0.002
_refine_ls_shift/su_mean 0.000
_refine_ls_structure_factor_coef Fsqd
_refine_ls_weighting_details 'calc w=1/[\s^2^(Fo^2^)+(0.0309P)^2^+2.9932P] where P=(Fo^2^+2Fc^2^)/3'
_refine_ls_weighting_scheme calc
_refine_ls_wR_factor_gt 0.0639
_refine_ls_wR_factor_ref 0.0653
_reflns_number_gt 3330
_reflns_number_total 3604
_reflns_threshold_expression >2sigma(I)
_cod_data_source_file ja211005g_si_002_4.cif
_cod_data_source_block GWAL069
_cod_depositor_comments
;
The following automatic conversions were performed:

'_exptl_absorpt_correction_type' value 'Integration' changed to
'integration' according to the built-in table from CIF Core
dictionary named 'cif_core.dic' version 2.4.1 from 2010-06-29.

Automatic conversion script
Id: cif_fix_values 1715 2011-07-08 13:25:40Z adriana 
;
_cod_original_sg_symbol_H-M 'C 2/c'
_cod_database_code 4117526

loop_
_symmetry_equiv_pos_as_xyz
'x, y, z'
'-x, y, -z+1/2'
'x+1/2, y+1/2, z'
'-x+1/2, y+1/2, -z+1/2'
'-x, -y, -z'
'x, -y, z-1/2'
'-x+1/2, -y+1/2, -z'
'x+1/2, -y+1/2, z-1/2'

loop_
_atom_site_label
_atom_site_type_symbol
_atom_site_fract_x
_atom_site_fract_y
_atom_site_fract_z
_atom_site_U_iso_or_equiv
_atom_site_adp_type
_atom_site_occupancy
_atom_site_symmetry_multiplicity
_atom_site_calc_flag
_atom_site_refinement_flags
C1 C 0.30148(9) 1.01514(11) 0.97969(13) 0.0167(3) Uani 1 1 d .
C2 C 0.23641(9) 0.99251(11) 0.86221(14) 0.0162(3) Uani 1 1 d .
C3 C 0.15336(9) 1.02471(12) 0.80904(13) 0.0174(3) Uani 1 1 d .
C4 C 0.13420(9) 1.07849(12) 0.86764(13) 0.0195(3) Uani 1 1 d .
H4 H 0.0768 1.0990 0.8286 0.023 Uiso 1 1 calc R
C5 C 0.19827(9) 1.10272(12) 0.98324(13) 0.0192(3) Uani 1 1 d .
C6 C 0.28151(9) 1.06972(12) 1.03735(13) 0.0187(3) Uani 1 1 d .
H6 H 0.3261 1.0852 1.1164 0.022 Uiso 1 1 calc R
C9 C 0.17878(11) 1.16167(14) 1.04817(15) 0.0253(3) Uani 1 1 d .
H9A H 0.1167 1.1666 1.0007 0.030 Uiso 1 1 calc R
H9B H 0.2032 1.2353 1.0676 0.030 Uiso 1 1 calc R
H9C H 0.2038 1.1216 1.1186 0.030 Uiso 1 1 calc R
C1' C 0.39125(9) 0.98145(12) 1.04136(13) 0.0161(3) Uani 1 1 d .
C2' C 0.41660(9) 0.87295(12) 1.06935(13) 0.0179(3) Uani 1 1 d .
C3' C 0.50180(9) 0.84312(12) 1.13007(13) 0.0183(3) Uani 1 1 d .
H3' H 0.5188 0.7690 1.1499 0.022 Uiso 1 1 calc R
C4' C 0.56126(9) 0.92260(12) 1.16118(13) 0.0175(3) Uani 1 1 d .
C5' C 0.53632(9) 1.03227(12) 1.13308(13) 0.0168(3) Uani 1 1 d .
C6' C 0.45253(9) 1.06077(12) 1.07482(13) 0.0173(3) Uani 1 1 d .
H6' H 0.4360 1.1353 1.0570 0.021 Uiso 1 1 calc R
C10' C 0.37462(10) 0.68739(13) 1.05767(16) 0.0255(3) Uani 1 1 d .
H10A H 0.4197 0.6759 1.1403 0.031 Uiso 1 1 calc R
H10B H 0.3949 0.6632 1.0194 0.031 Uiso 1 1 calc R
H10C H 0.3238 0.6453 1.0287 0.031 Uiso 1 1 calc R
C11' C 0.67643(10) 0.79525(13) 1.25538(16) 0.0258(3) Uani 1 1 d .
H11A H 0.6436 0.7455 1.1897 0.031 Uiso 1 1 calc R
H11B H 0.6702 0.7731 1.3099 0.031 Uiso 1 1 calc R
H11C H 0.7370 0.7925 1.2928 0.031 Uiso 1 1 calc R
C12' C 0.58055(10) 1.21696(13) 1.15341(16) 0.0243(3) Uani 1 1 d .
H12C H 0.6318 1.2597 1.1854 0.029 Uiso 1 1 calc R
H12B H 0.5609 1.2348 1.1940 0.029 Uiso 1 1 calc R
H12A H 0.5353 1.2343 1.0720 0.029 Uiso 1 1 calc R
Br7 Br 0.063374(9) 0.993245(12) 0.650826(13) 0.02301(7) Uani 1 1 d .
O8 O 0.25010(6) 0.94007(9) 0.79922(10) 0.0206(2) Uani 1 1 d .
H8 H 0.3020 0.9453 0.8317 0.031 Uiso 1 1 calc R
O7' O 0.35350(7) 0.80040(9) 1.03536(11) 0.0244(3) Uani 1 1 d .
O8' O 0.64517(6) 0.90361(9) 1.21723(10) 0.0223(2) Uani 1 1 d .
O9' O 0.60025(7) 1.10384(9) 1.16615(10) 0.0206(2) Uani 1 1 d .

loop_
_atom_site_aniso_label
_atom_site_aniso_U_11
_atom_site_aniso_U_22
_atom_site_aniso_U_33
_atom_site_aniso_U_23
_atom_site_aniso_U_13
_atom_site_aniso_U_12
C1 0.0123(6) 0.0149(6) 0.0190(7) 0.0018(5) 0.0087(6) 0.0007(5)
C2 0.0131(6) 0.0154(6) 0.0189(7) -0.0002(5) 0.0101(6) -0.0012(5)
C3 0.0124(6) 0.0180(6) 0.0162(7) 0.0015(5) 0.0071(6) -0.0012(5)
C4 0.0140(6) 0.0195(7) 0.0233(8) 0.0050(6) 0.0117(6) 0.0033(5)
C5 0.0179(6) 0.0200(7) 0.0217(7) 0.0043(6) 0.0139(6) 0.0033(5)
C6 0.0156(6) 0.0192(7) 0.0181(7) 0.0015(5) 0.0099(6) 0.0017(5)
C9 0.0252(8) 0.0290(8) 0.0254(8) 0.0039(6) 0.0183(7) 0.0080(6)
C1' 0.0105(6) 0.0178(6) 0.0158(7) -0.0007(5) 0.0069(5) 0.0002(5)
C2' 0.0143(6) 0.0174(7) 0.0193(7) 0.0004(5) 0.0099(6) -0.0004(5)
C3' 0.0148(6) 0.0163(7) 0.0197(7) 0.0022(5) 0.0098(6) 0.0020(5)
C4' 0.0129(6) 0.0201(7) 0.0173(7) 0.0003(5) 0.0091(6) 0.0018(5)
C5' 0.0137(6) 0.0171(6) 0.0172(7) -0.0019(5) 0.0092(6) -0.0024(5)
C6' 0.0150(6) 0.0159(6) 0.0186(7) -0.0007(5) 0.0101(6) 0.0005(5)
C10' 0.0208(7) 0.0165(7) 0.0326(9) 0.0034(6) 0.0149(7) -0.0002(6)
C11' 0.0173(7) 0.0239(8) 0.0321(9) 0.0053(6) 0.0146(7) 0.0075(6)
C12' 0.0212(7) 0.0167(7) 0.0330(9) -0.0034(6) 0.0171(7) -0.0028(5)
Br7 0.01348(9) 0.02499(10) 0.01889(10) -0.00175(5) 0.00580(8) -0.00053(5)
O8 0.0130(5) 0.0256(6) 0.0213(5) -0.0058(4) 0.0106(4) -0.0024(4)
O7' 0.0151(5) 0.0163(5) 0.0344(7) 0.0032(4) 0.0133(5) -0.0004(4)
O8' 0.0125(5) 0.0203(5) 0.0292(6) 0.0026(4) 0.0118(5) 0.0033(4)
O9' 0.0140(5) 0.0170(5) 0.0275(6) -0.0013(4) 0.0124(5) -0.0017(4)

loop_
_atom_type_symbol
_atom_type_description
_atom_type_scat_dispersion_real
_atom_type_scat_dispersion_imag
_atom_type_scat_source
C C 0.0033 0.0016 'International Tables Vol C Tables 4.2.6.8 and 6.1.1.4'
H H 0.0000 0.0000 'International Tables Vol C Tables 4.2.6.8 and 6.1.1.4'
Br Br -0.2901 2.4595 'International Tables Vol C Tables 4.2.6.8 and 6.1.1.4'
O O 0.0106 0.0060 'International Tables Vol C Tables 4.2.6.8 and 6.1.1.4'

loop_
_exptl_crystal_face_index_h
_exptl_crystal_face_index_k
_exptl_crystal_face_index_l
_exptl_crystal_face_perp_dist
1 1 0 0.1124
2 -2 -1 0.1958
1 0 -1 0.1416
1 1 -1 0.1134
-1 -1 0 0.1187
-3 3 2 0.1741
-3 -2 3 0.1056

loop_
_geom_angle_atom_site_label_1
_geom_angle_atom_site_label_2
_geom_angle_atom_site_label_3
_geom_angle
C6 C1 C2 119.61(13)
C6 C1 C1' 120.27(14)
C2 C1 C1' 120.11(14)
O8 C2 C3 118.67(14)
O8 C2 C1 123.60(13)
C3 C2 C1 117.72(14)
C4 C3 C2 122.10(14)
C4 C3 Br7 119.00(11)
C2 C3 Br7 118.90(12)
C3 C4 C5 120.57(13)
C3 C4 H4 119.7
C5 C4 H4 119.7
C4 C5 C6 117.64(14)
C4 C5 C9 121.34(13)
C6 C5 C9 121.02(14)
C1 C6 C5 122.34(15)
C1 C6 H6 118.8
C5 C6 H6 118.8
C5 C9 H9A 109.5
C5 C9 H9B 109.5
H9A C9 H9B 109.5
C5 C9 H9C 109.5
H9A C9 H9C 109.5
H9B C9 H9C 109.5
C2' C1' C6' 118.86(13)
C2' C1' C1 121.48(13)
C6' C1' C1 119.64(13)
O7' C2' C1' 115.51(13)
O7' C2' C3' 123.77(13)
C1' C2' C3' 120.70(13)
C4' C3' C2' 119.58(13)
C4' C3' H3' 120.2
C2' C3' H3' 120.2
O8' C4' C3' 125.15(13)
O8' C4' C5' 114.66(12)
C3' C4' C5' 120.18(13)
C6' C5' O9' 125.13(14)
C6' C5' C4' 119.66(13)
O9' C5' C4' 115.21(12)
C5' C6' C1' 121.00(14)
C5' C6' H6' 119.5
C1' C6' H6' 119.5
O7' C10' H10A 109.5
O7' C10' H10B 109.5
H10A C10' H10B 109.5
O7' C10' H10C 109.5
H10A C10' H10C 109.5
H10B C10' H10C 109.5
O8' C11' H11A 109.5
O8' C11' H11B 109.5
H11A C11' H11B 109.5
O8' C11' H11C 109.5
H11A C11' H11C 109.5
H11B C11' H11C 109.5
O9' C12' H12C 109.5
O9' C12' H12B 109.5
H12C C12' H12B 109.5
O9' C12' H12A 109.5
H12C C12' H12A 109.5
H12B C12' H12A 109.5
C2 O8 H8 109.5
C2' O7' C10' 118.26(12)
C4' O8' C11' 117.74(12)
C5' O9' C12' 116.70(12)

loop_
_geom_bond_atom_site_label_1
_geom_bond_atom_site_label_2
_geom_bond_distance
C1 C6 1.389(2)
C1 C2 1.408(2)
C1 C1' 1.489(2)
C2 O8 1.3541(19)
C2 C3 1.394(2)
C3 C4 1.384(2)
C3 Br7 1.9044(15)
C4 C5 1.391(2)
C4 H4 0.9500
C5 C6 1.397(2)
C5 C9 1.504(2)
C6 H6 0.9500
C9 H9A 0.9800
C9 H9B 0.9800
C9 H9C 0.9800
C1' C2' 1.390(2)
C1' C6' 1.403(2)
C2' O7' 1.3714(17)
C2' C3' 1.400(2)
C3' C4' 1.388(2)
C3' H3' 0.9500
C4' O8' 1.3624(17)
C4' C5' 1.403(2)
C5' C6' 1.378(2)
C5' O9' 1.3796(17)
C6' H6' 0.9500
C10' O7' 1.4250(18)
C10' H10A 0.9800
C10' H10B 0.9800
C10' H10C 0.9800
C11' O8' 1.4244(19)
C11' H11A 0.9800
C11' H11B 0.9800
C11' H11C 0.9800
C12' O9' 1.4221(18)
C12' H12C 0.9800
C12' H12B 0.9800
C12' H12A 0.9800
O8 H8 0.8400

loop_
_geom_hbond_atom_site_label_D
_geom_hbond_atom_site_label_H
_geom_hbond_atom_site_label_A
_geom_hbond_distance_DH
_geom_hbond_distance_HA
_geom_hbond_distance_DA
_geom_hbond_angle_DHA
_geom_hbond_site_symmetry_A
O8 H8 O9' 0.84 2.11 2.8461(15) 147 5_677
O8 H8 O8' 0.84 2.52 3.0428(16) 121 5_677

loop_
_geom_torsion_atom_site_label_1
_geom_torsion_atom_site_label_2
_geom_torsion_atom_site_label_3
_geom_torsion_atom_site_label_4
_geom_torsion
C6 C1 C2 O8 179.79(13)
C1' C1 C2 O8 0.3(2)
C6 C1 C2 C3 -1.2(2)
C1' C1 C2 C3 179.26(13)
O8 C2 C3 C4 179.90(13)
C1 C2 C3 C4 0.9(2)
O8 C2 C3 Br7 0.10(19)
C1 C2 C3 Br7 -178.94(10)
C2 C3 C4 C5 0.1(2)
Br7 C3 C4 C5 179.94(11)
C3 C4 C5 C6 -0.8(2)
C3 C4 C5 C9 179.63(14)
C2 C1 C6 C5 0.6(2)
C1' C1 C6 C5 -179.86(14)
C4 C5 C6 C1 0.4(2)
C9 C5 C6 C1 179.98(14)
C6 C1 C1' C2' 106.49(18)
C2 C1 C1' C2' -74.0(2)
C6 C1 C1' C6' -71.9(2)
C2 C1 C1' C6' 107.62(17)
C6' C1' C2' O7' 179.03(14)
C1 C1' C2' O7' 0.6(2)
C6' C1' C2' C3' 0.1(2)
C1 C1' C2' C3' -178.27(15)
O7' C2' C3' C4' -179.73(15)
C1' C2' C3' C4' -0.9(2)
C2' C3' C4' O8' -177.98(15)
C2' C3' C4' C5' 0.7(2)
O8' C4' C5' C6' 179.11(14)
C3' C4' C5' C6' 0.3(2)
O8' C4' C5' O9' 0.1(2)
C3' C4' C5' O9' -178.73(14)
O9' C5' C6' C1' 177.81(14)
C4' C5' C6' C1' -1.1(2)
C2' C1' C6' C5' 0.9(2)
C1 C1' C6' C5' 179.31(15)
C1' C2' O7' C10' 177.68(15)
C3' C2' O7' C10' -3.5(2)
C3' C4' O8' C11' -5.4(2)
C5' C4' O8' C11' 175.81(14)
C6' C5' O9' C12' 9.5(2)
C4' C5' O9' C12' -171.58(14)

loop_
_cod_related_entry_id
_cod_related_entry_database
_cod_related_entry_code
1 ChemSpider 30660598
